data_4060912
loop_
_publ_author_name
'Ito, Jun-ichi'
'Shima, Takanori'
'Suzuki, Hiroharu'

_publ_section_title
;
 Synthesis of Group 8-Group 6 Heterotrimetallic Polyhydrido Complexes
 Having Only a C~5~Me~5~ Group as Auxiliary Ligand
;
_journal_coden_ASTM ORGND7
_journal_issue 6
_journal_name_full Organometallics
_journal_page_first 1333
_journal_page_last 1336
_journal_paper_doi 10.1021/om050963c
_journal_volume 25
_journal_year 2006
_chemical_formula_sum 'C32 H54 Ru2 W'
_chemical_formula_weight 824.74
_space_group_IT_number 4
_symmetry_cell_setting monoclinic
_symmetry_space_group_name_Hall 'P 2yb'
_symmetry_space_group_name_H-M 'P 1 21 1'
_cell_angle_alpha 90.00
_cell_angle_beta 101.78(3)
_cell_angle_gamma 90.00
_cell_formula_units_Z 2
_cell_length_a 11.116(8)
_cell_length_b 12.000(10)
_cell_length_c 12.624(10)
_cell_measurement_temperature 173(2)
_cell_volume 1648(2)
_diffrn_ambient_temperature 173(2)
_exptl_crystal_density_diffrn 1.662
_cod_duplicate_entry 4074867
_cod_original_sg_symbol_H-M 'P 21'
_cod_database_code 4060912

loop_
_symmetry_equiv_pos_as_xyz
'x, y, z'
'-x, y+1/2, -z'

loop_
_atom_site_label
_atom_site_type_symbol
_atom_site_fract_x
_atom_site_fract_y
_atom_site_fract_z
_atom_site_U_iso_or_equiv
_atom_site_adp_type
_atom_site_occupancy
_atom_site_symmetry_multiplicity
_atom_site_calc_flag
_atom_site_refinement_flags
_atom_site_disorder_assembly
_atom_site_disorder_group
W1 W 0.90208(3) 0.00698(4) 0.30480(3) 0.02418(10) Uani 1 1 d D . .
Ru1 Ru 1.12020(6) 0.05718(9) 0.29413(6) 0.02607(16) Uani 1 1 d D . .
Ru2 Ru 0.86750(7) 0.15947(8) 0.16382(6) 0.02792(17) Uani 1 1 d D . .
H1 H 1.011(11) 0.127(12) 0.215(9) 0.20(5) Uiso 1 1 d D . .
H2 H 1.045(12) 0.116(15) 0.378(13) 0.20(5) Uiso 1 1 d D . .
H3 H 1.062(13) -0.067(7) 0.266(19) 0.20(5) Uiso 1 1 d D . .
H4 H 0.85(2) 0.179(12) 0.290(6) 0.20(5) Uiso 1 1 d D . .
H5 H 0.834(19) 0.028(6) 0.136(11) 0.20(5) Uiso 1 1 d D . .
C1 C 0.8138(8) -0.0276(8) 0.4496(8) 0.032(2) Uani 1 1 d . . .
C2 C 0.7157(8) -0.0317(9) 0.3544(8) 0.032(2) Uani 1 1 d . . .
C3 C 0.7359(9) -0.1240(9) 0.2902(8) 0.035(2) Uani 1 1 d . . .
C4 C 0.8475(9) -0.1759(7) 0.3398(9) 0.033(2) Uani 1 1 d . . .
C5 C 0.8963(9) -0.1201(8) 0.4387(8) 0.033(2) Uani 1 1 d . . .
C6 C 0.8179(14) 0.0437(11) 0.5471(10) 0.055(3) Uani 1 1 d . . .
H6A H 0.9031 0.0506 0.5867 0.083 Uiso 1 1 calc R . .
H6B H 0.7681 0.0095 0.5941 0.083 Uiso 1 1 calc R . .
H6C H 0.7853 0.1178 0.5246 0.083 Uiso 1 1 calc R . .
C7 C 0.6059(10) 0.0427(11) 0.3382(12) 0.052(3) Uani 1 1 d . . .
H7A H 0.6323 0.1193 0.3575 0.078 Uiso 1 1 calc R . .
H7B H 0.5502 0.0176 0.3844 0.078 Uiso 1 1 calc R . .
H7C H 0.5633 0.0401 0.2623 0.078 Uiso 1 1 calc R . .
C8 C 0.6477(14) -0.1545(15) 0.1868(10) 0.068(5) Uani 1 1 d . . .
H8A H 0.5737 -0.1083 0.1790 0.102 Uiso 1 1 calc R . .
H8B H 0.6252 -0.2332 0.1891 0.102 Uiso 1 1 calc R . .
H8C H 0.6870 -0.1417 0.1251 0.102 Uiso 1 1 calc R . .
C9 C 0.8937(16) -0.2827(11) 0.2980(16) 0.090(7) Uani 1 1 d . . .
H9A H 0.8863 -0.2774 0.2195 0.136 Uiso 1 1 calc R . .
H9B H 0.8445 -0.3456 0.3148 0.136 Uiso 1 1 calc R . .
H9C H 0.9800 -0.2941 0.3328 0.136 Uiso 1 1 calc R . .
C10 C 1.0053(11) -0.1540(13) 0.5246(10) 0.058(4) Uani 1 1 d . . .
H10A H 1.0422 -0.0876 0.5633 0.087 Uiso 1 1 calc R . .
H10B H 1.0661 -0.1912 0.4906 0.087 Uiso 1 1 calc R . .
H10C H 0.9783 -0.2051 0.5756 0.087 Uiso 1 1 calc R . .
C11 C 1.2914(8) 0.1334(9) 0.3806(9) 0.037(2) Uani 1 1 d . . .
C12 C 1.2956(7) 0.0153(10) 0.3953(7) 0.0289(18) Uani 1 1 d . . .
C13 C 1.2856(9) -0.0351(9) 0.2907(8) 0.033(2) Uani 1 1 d . . .
C14 C 1.2774(8) 0.0489(9) 0.2131(8) 0.033(2) Uani 1 1 d . . .
C15 C 1.2826(10) 0.1569(11) 0.2738(10) 0.040(2) Uani 1 1 d . . .
C16 C 1.3087(11) 0.2203(12) 0.4682(11) 0.054(3) Uani 1 1 d . . .
H16A H 1.2648 0.1971 0.5254 0.065 Uiso 1 1 calc R . .
H16B H 1.2730 0.2918 0.4376 0.065 Uiso 1 1 calc R . .
C17 C 1.3146(11) -0.0427(14) 0.5040(10) 0.061(4) Uani 1 1 d . . .
H17A H 1.2877 -0.1204 0.4935 0.092 Uiso 1 1 calc R . .
H17B H 1.2665 -0.0048 0.5502 0.092 Uiso 1 1 calc R . .
H17C H 1.4019 -0.0405 0.5386 0.092 Uiso 1 1 calc R . .
C18 C 1.2877(12) -0.1561(11) 0.2633(13) 0.054(4) Uani 1 1 d . . .
H18A H 1.3728 -0.1801 0.2676 0.081 Uiso 1 1 calc R . .
H18B H 1.2403 -0.1683 0.1898 0.081 Uiso 1 1 calc R . .
H18C H 1.2513 -0.1993 0.3147 0.081 Uiso 1 1 calc R . .
C19 C 1.2759(10) 0.0342(13) 0.0962(8) 0.052(4) Uani 1 1 d . . .
H19A H 1.2328 0.0971 0.0556 0.077 Uiso 1 1 calc R . .
H19B H 1.2335 -0.0354 0.0708 0.077 Uiso 1 1 calc R . .
H19C H 1.3605 0.0313 0.0849 0.077 Uiso 1 1 calc R . .
C20 C 1.2874(13) 0.2664(12) 0.2203(15) 0.066(4) Uani 1 1 d . . .
H20A H 1.2278 0.2672 0.1514 0.099 Uiso 1 1 calc R . .
H20B H 1.3702 0.2786 0.2069 0.099 Uiso 1 1 calc R . .
H20C H 1.2673 0.3256 0.2673 0.099 Uiso 1 1 calc R . .
C21 C 1.4431(16) 0.236(2) 0.5170(18) 0.114(9) Uani 1 1 d . . .
H21A H 1.4548 0.3081 0.5548 0.171 Uiso 1 1 calc R . .
H21B H 1.4904 0.2355 0.4594 0.171 Uiso 1 1 calc R . .
H21C H 1.4714 0.1760 0.5683 0.171 Uiso 1 1 calc R . .
C22 C 0.7553(9) 0.3069(9) 0.1316(8) 0.035(2) Uani 1 1 d . . .
C23 C 0.8717(10) 0.3327(8) 0.1086(8) 0.037(2) Uani 1 1 d . . .
C24 C 0.8911(10) 0.2588(9) 0.0215(8) 0.036(2) Uani 1 1 d . . .
C25 C 0.7867(10) 0.1907(9) -0.0066(8) 0.038(2) Uani 1 1 d . . .
C26 C 0.6985(10) 0.2198(9) 0.0613(9) 0.039(2) Uani 1 1 d . . .
C27 C 0.6954(13) 0.3665(11) 0.2120(9) 0.051(3) Uani 1 1 d . . .
H27A H 0.7601 0.3955 0.2713 0.061 Uiso 1 1 calc R . .
H27B H 0.6454 0.3126 0.2437 0.061 Uiso 1 1 calc R . .
C28 C 0.9502(12) 0.4267(10) 0.1569(10) 0.049(3) Uani 1 1 d . . .
H28A H 1.0285 0.4240 0.1327 0.073 Uiso 1 1 calc R . .
H28B H 0.9656 0.4211 0.2360 0.073 Uiso 1 1 calc R . .
H28C H 0.9085 0.4972 0.1340 0.073 Uiso 1 1 calc R . .
C29 C 0.9970(12) 0.2638(13) -0.0322(10) 0.057(3) Uani 1 1 d . . .
H29A H 1.0728 0.2497 0.0211 0.085 Uiso 1 1 calc R . .
H29B H 1.0009 0.3378 -0.0641 0.085 Uiso 1 1 calc R . .
H29C H 0.9875 0.2072 -0.0892 0.085 Uiso 1 1 calc R . .
C30 C 0.7633(15) 0.1023(11) -0.0936(9) 0.059(4) Uani 1 1 d . . .
H30A H 0.7145 0.0420 -0.0713 0.088 Uiso 1 1 calc R . .
H30B H 0.8419 0.0725 -0.1046 0.088 Uiso 1 1 calc R . .
H30C H 0.7184 0.1351 -0.1613 0.088 Uiso 1 1 calc R . .
C31 C 0.5737(11) 0.1735(14) 0.0500(11) 0.065(4) Uani 1 1 d . . .
H31A H 0.5738 0.0952 0.0281 0.097 Uiso 1 1 calc R . .
H31B H 0.5168 0.2157 -0.0051 0.097 Uiso 1 1 calc R . .
H31C H 0.5476 0.1790 0.1194 0.097 Uiso 1 1 calc R . .
C32 C 0.6133(17) 0.4632(15) 0.1621(12) 0.083(6) Uani 1 1 d . . .
H32A H 0.5678 0.4918 0.2152 0.124 Uiso 1 1 calc R . .
H32B H 0.5552 0.4369 0.0979 0.124 Uiso 1 1 calc R . .
H32C H 0.6643 0.5227 0.1414 0.124 Uiso 1 1 calc R . .

loop_
_atom_site_aniso_label
_atom_site_aniso_U_11
_atom_site_aniso_U_22
_atom_site_aniso_U_33
_atom_site_aniso_U_23
_atom_site_aniso_U_13
_atom_site_aniso_U_12
W1 0.02251(15) 0.02356(15) 0.02666(16) 0.00423(15) 0.00544(11) -0.00063(15)
Ru1 0.0186(3) 0.0292(3) 0.0312(4) -0.0055(3) 0.0069(3) -0.0039(3)
Ru2 0.0370(4) 0.0230(3) 0.0220(3) 0.0060(3) 0.0019(3) -0.0014(3)
C1 0.027(4) 0.033(5) 0.039(5) 0.003(4) 0.015(4) -0.002(4)
C2 0.021(4) 0.038(5) 0.042(5) 0.006(4) 0.020(4) 0.003(4)
C3 0.030(5) 0.040(6) 0.032(5) 0.007(4) 0.003(4) -0.018(4)
C4 0.043(5) 0.018(4) 0.045(5) 0.005(4) 0.024(4) -0.006(4)
C5 0.033(5) 0.024(4) 0.037(5) 0.003(4) -0.002(4) 0.000(4)
C6 0.086(9) 0.047(6) 0.040(6) -0.004(5) 0.031(6) -0.017(6)
C7 0.033(5) 0.047(6) 0.083(9) 0.017(6) 0.029(6) 0.010(5)
C8 0.069(9) 0.086(11) 0.041(7) -0.001(7) -0.007(6) -0.050(9)
C9 0.121(15) 0.023(6) 0.160(19) 0.009(7) 0.104(15) 0.008(7)
C10 0.035(5) 0.076(9) 0.055(8) 0.032(7) -0.009(5) -0.009(6)
C11 0.013(4) 0.043(6) 0.053(6) -0.019(5) 0.005(4) 0.001(4)
C12 0.014(3) 0.034(5) 0.039(4) -0.002(5) 0.004(3) 0.002(4)
C13 0.027(4) 0.039(5) 0.031(5) -0.014(4) 0.006(4) 0.005(4)
C14 0.017(4) 0.045(5) 0.037(5) -0.013(4) 0.008(3) -0.007(4)
C15 0.033(6) 0.037(5) 0.046(6) -0.009(5) 0.000(5) -0.005(5)
C16 0.040(6) 0.060(8) 0.062(8) -0.044(7) 0.010(5) -0.002(6)
C17 0.045(6) 0.094(11) 0.039(6) 0.022(7) -0.003(5) -0.003(7)
C18 0.039(7) 0.042(7) 0.084(10) -0.028(7) 0.021(6) -0.001(5)
C19 0.038(5) 0.093(12) 0.023(5) -0.006(5) 0.005(4) -0.021(6)
C20 0.045(7) 0.049(7) 0.103(12) 0.023(8) 0.012(7) -0.010(6)
C21 0.064(10) 0.136(19) 0.133(18) -0.096(16) 0.001(10) -0.004(11)
C22 0.035(5) 0.038(5) 0.030(5) 0.007(4) 0.002(4) 0.018(4)
C23 0.045(6) 0.025(5) 0.037(5) 0.008(4) -0.006(4) -0.001(4)
C24 0.042(5) 0.035(5) 0.030(5) 0.014(4) 0.005(4) 0.010(5)
C25 0.050(6) 0.031(5) 0.029(5) 0.012(4) -0.004(4) -0.003(5)
C26 0.036(5) 0.038(5) 0.038(5) 0.014(4) -0.008(4) -0.002(5)
C27 0.066(8) 0.052(7) 0.037(6) 0.008(5) 0.015(5) 0.026(6)
C28 0.054(7) 0.040(6) 0.044(6) 0.010(5) -0.009(5) -0.013(5)
C29 0.060(7) 0.074(9) 0.044(7) 0.026(7) 0.025(6) 0.020(7)
C30 0.096(10) 0.040(6) 0.032(6) -0.003(5) -0.006(6) 0.005(7)
C31 0.044(7) 0.085(10) 0.057(8) 0.031(7) -0.010(6) -0.003(7)
C32 0.111(12) 0.091(11) 0.052(8) 0.024(8) 0.031(8) 0.071(10)

loop_
_geom_bond_atom_site_label_1
_geom_bond_atom_site_label_2
_geom_bond_distance
_geom_bond_site_symmetry_2
_geom_bond_publ_flag
W1 C1 2.282(9) . ?
W1 C5 2.287(10) . ?
W1 C2 2.330(8) . ?
W1 C4 2.343(9) . ?
W1 C3 2.404(9) . ?
W1 Ru2 2.5267(18) . ?
W1 Ru1 2.5285(18) . ?
Ru1 C13 2.154(9) . ?
Ru1 C12 2.160(8) . ?
Ru1 C11 2.191(9) . ?
Ru1 C14 2.199(9) . ?
Ru1 C15 2.224(12) . ?
Ru2 C22 2.155(10) . ?
Ru2 C26 2.176(10) . ?
Ru2 C25 2.187(10) . ?
Ru2 C23 2.196(10) . ?
Ru2 C24 2.215(10) . ?
C1 C2 1.449(14) . ?
C1 C5 1.465(13) . ?
C1 C6 1.492(15) . ?
C2 C3 1.416(15) . ?
C2 C7 1.492(14) . ?
C3 C4 1.416(15) . ?
C3 C8 1.509(14) . ?
C4 C5 1.422(14) . ?
C4 C9 1.515(16) . ?
C5 C10 1.507(14) . ?
C11 C15 1.362(17) . ?
C11 C12 1.428(16) . ?
C11 C16 1.503(14) . ?
C12 C13 1.437(13) . ?
C12 C17 1.515(15) . ?
C13 C14 1.395(15) . ?
C13 C18 1.494(16) . ?
C14 C19 1.484(14) . ?
C14 C15 1.500(16) . ?
C15 C20 1.483(18) . ?
C16 C21 1.508(19) . ?
C22 C23 1.416(15) . ?
C22 C26 1.432(15) . ?
C22 C27 1.504(15) . ?
C23 C24 1.463(15) . ?
C23 C28 1.479(15) . ?
C24 C25 1.405(15) . ?
C24 C29 1.474(16) . ?
C25 C26 1.469(17) . ?
C25 C30 1.510(15) . ?
C26 C31 1.474(17) . ?
C27 C32 1.530(17) . ?
